data_4000564
_journal_name_full 'Chemistry of Materials'
_journal_year 2005
_chemical_formula_sum 'Cd1.2857 Li0.4286 O4 V'
_chemical_formula_weight 262.4
_space_group_ssg_name Xmcm(00\g)000
_symmetry_cell_setting orthorhombic
_symmetry_space_group_name_H-M Xmcm(00\g)000
_cell_angle_alpha 90
_cell_angle_beta 90
_cell_angle_gamma 90
_cell_formula_units_Z 4
_cell_length_a 5.8676(5)
_cell_length_b 9.0327(8)
_cell_length_c 6.7450(6)
_cell_measurement_temperature 293
_cell_modulation_dimension 1
_cell_volume 357.49(5)
_exptl_crystal_density_diffrn 4.8745(7)
_cod_original_formula_sum 'Cd1.2857 Li0.4286 O4 V1'
_cod_database_code 4000564

loop_
_space_group_symop_ssg_id
_space_group_symop_ssg_operation_algebraic
1 x1,x2,x3,x4
2 -x1,x2,x3,x4
3 x1,-x2,1/2+x3,x4
4 -x1,-x2,1/2+x3,x4
5 -x1,-x2,-x3,-x4
6 x1,-x2,-x3,-x4
7 -x1,x2,1/2-x3,-x4
8 x1,x2,1/2-x3,-x4
9 1/2+x1,1/2+x2,x3,1/2+x4
10 1/2-x1,1/2+x2,x3,1/2+x4
11 1/2+x1,1/2-x2,1/2+x3,1/2+x4
12 1/2-x1,1/2-x2,1/2+x3,1/2+x4
13 1/2-x1,1/2-x2,-x3,1/2-x4
14 1/2+x1,1/2-x2,-x3,1/2-x4
15 1/2-x1,1/2+x2,1/2-x3,1/2-x4
16 1/2+x1,1/2+x2,1/2-x3,1/2-x4

loop_
_atom_site_label
_atom_site_type_symbol
_atom_site_fract_x
_atom_site_fract_y
_atom_site_fract_z
_atom_site_adp_type
_atom_site_U_iso_or_equiv
_atom_site_symmetry_multiplicity
_atom_site_occupancy
_atom_site_calc_flag
_atom_site_refinement_flags
_atom_site_disorder_assembly
_atom_site_disorder_group
Cd1 Cd 0 0 0.5 Uani 0.01242(6) 4 0.996(3) d . . .
Cd2 Cd 0 0.3107(3) 0.75 Uani 0.0367(9) 4 0.283(6) d . . .
Li2 Li 0 0.338(2) 0.75 Uiso 0.0014(19) 4 0.4286 d . . .
V1 V 0 0.64225(6) 0.75 Uani 0.00677(19) 4 1 d . . .
O1 O 0.2602(3) 0.02730(17) 0.75 Uani 0.0146(3) 8 1 d . . .
O2 O 0 0.2514(2) 0.4533(3) Uani 0.0240(4) 8 1 d . . .

loop_
_cell_wave_vector_seq_id
_cell_wave_vector_x
_cell_wave_vector_y
_cell_wave_vector_z
1 0.00000 0.00000 0.73300
